data_1562499
loop_
_publ_author_name
'Rudyk, Brent W.'
'Stoyko, Stanislav S.'
'Mar, Arthur'

_publ_section_title
;
 Rare-earth transition-metal indium sulphides RE3FeInS7 (RE=La--Pr),
 RE3CoInS7 (RE=La, Ce), and La3NiInS7
;
_journal_name_full 'Journal of Solid State Chemistry'
_journal_page_first 78
_journal_page_last 85
_journal_paper_doi 10.1016/j.jssc.2013.09.035
_journal_volume 208
_journal_year 2013
_chemical_formula_structural 'La3 Fe In S7'
_chemical_formula_sum 'Fe In La3 S7'
_chemical_formula_weight 811.82
_chemical_name_common 'lanthanum iron indium sulphide (3/1/1/7)'
_chemical_name_systematic 'lanthanum iron indium sulphide (3/1/1/7)'
_space_group_IT_number 173
_space_group_name_Hall 'P 6c'
_space_group_name_H-M_alt 'P 63'
_symmetry_cell_setting hexagonal
_symmetry_space_group_name_Hall 'P 6c'
_symmetry_space_group_name_H-M 'P 63'
_atom_sites_solution_hydrogens .
_atom_sites_solution_primary direct
_atom_sites_solution_secondary difmap
_audit_creation_method SHELXL-97
_cell_angle_alpha 90.00
_cell_angle_beta 90.00
_cell_angle_gamma 120.00
_cell_formula_units_Z 2
_cell_length_a 10.1276(5)
_cell_length_b 10.1276(5)
_cell_length_c 6.2864(3)
_cell_measurement_reflns_used 6157
_cell_measurement_temperature 173(2)
_cell_measurement_theta_max 33.09
_cell_measurement_theta_min 3.99
_cell_volume 558.40(5)
_computing_cell_refinement 'Bruker SAINT 7.68A (Bruker, 2009)'
_computing_data_collection 'Bruker SMART 5.054 (Bruker, 1999)'
_computing_data_reduction 'Bruker SAINT 7.68A'
_computing_molecular_graphics 'ATOMS 5.1 (Dowty, 1999)'
_computing_publication_material 'Bruker SHELXTL 6.12'
_computing_structure_refinement 'Bruker SHELXTL 6.12'
_computing_structure_solution 'Bruker SHELXTL 6.12'
_diffrn_ambient_temperature 173(2)
_diffrn_measured_fraction_theta_full 0.994
_diffrn_measured_fraction_theta_max 0.994
_diffrn_measurement_device_type 'Bruker PLATFORM/SMART APEX II CCD'
_diffrn_measurement_method '\w scans'
_diffrn_radiation_monochromator graphite
_diffrn_radiation_source 'fine-focus sealed tube'
_diffrn_radiation_type MoK\a
_diffrn_radiation_wavelength 0.71073
_diffrn_reflns_av_R_equivalents 0.0316
_diffrn_reflns_av_sigmaI/netI 0.0218
_diffrn_reflns_limit_h_max 15
_diffrn_reflns_limit_h_min -15
_diffrn_reflns_limit_k_max 15
_diffrn_reflns_limit_k_min -15
_diffrn_reflns_limit_l_max 9
_diffrn_reflns_limit_l_min -9
_diffrn_reflns_number 7843
_diffrn_reflns_theta_full 33.23
_diffrn_reflns_theta_max 33.23
_diffrn_reflns_theta_min 2.32
_exptl_absorpt_coefficient_mu 15.775
_exptl_absorpt_correction_T_max 0.7076
_exptl_absorpt_correction_T_min 0.4000
_exptl_absorpt_correction_type numerical
_exptl_absorpt_process_details 'Bruker SHELXTL 6.12 (Sheldrick, 2001)'
_exptl_crystal_colour grey
_exptl_crystal_density_diffrn 4.828
_exptl_crystal_density_method 'not measured'
_exptl_crystal_description irregular
_exptl_crystal_F_000 716
_exptl_crystal_size_max 0.13
_exptl_crystal_size_mid 0.04
_exptl_crystal_size_min 0.03
_refine_diff_density_max 1.258
_refine_diff_density_min -0.728
_refine_diff_density_rms 0.162
_refine_ls_abs_structure_details 'Flack H D (1983), Acta Cryst. A39, 876-881'
_refine_ls_abs_structure_Flack 0.022(16)
_refine_ls_extinction_coef 0.00121(18)
_refine_ls_extinction_expression Fc^*^=kFc[1+0.001xFc^2^\l^3^/sin(2\q)]^-1/4^
_refine_ls_extinction_method SHELXL
_refine_ls_goodness_of_fit_ref 1.050
_refine_ls_hydrogen_treatment .
_refine_ls_matrix_type full
_refine_ls_number_parameters 39
_refine_ls_number_reflns 1422
_refine_ls_number_restraints 1
_refine_ls_restrained_S_all 1.049
_refine_ls_R_factor_all 0.0172
_refine_ls_R_factor_gt 0.0160
_refine_ls_shift/su_max 0.001
_refine_ls_shift/su_mean 0.000
_refine_ls_structure_factor_coef Fsqd
_refine_ls_weighting_details 'calc w=1/[\s^2^(Fo^2^)+(0.0178P)^2^+0.0000P] where P=(Fo^2^+2Fc^2^)/3'
_refine_ls_weighting_scheme calc
_refine_ls_wR_factor_gt 0.0348
_refine_ls_wR_factor_ref 0.0352
_reflns_number_gt 1369
_reflns_number_total 1422
_reflns_threshold_expression I>2s\(I)
_cod_data_source_file JSSC-2013-208-78.cif
_cod_data_source_block La3FeInS7
_cod_database_code 1562499

loop_
_symmetry_equiv_pos_as_xyz
'x, y, z'
'-y, x-y, z'
'-x+y, -x, z'
'-x, -y, z+1/2'
'y, -x+y, z+1/2'
'x-y, x, z+1/2'

loop_
_atom_site_label
_atom_site_type_symbol
_atom_site_fract_x
_atom_site_fract_y
_atom_site_fract_z
_atom_site_U_iso_or_equiv
_atom_site_adp_type
_atom_site_occupancy
_atom_site_symmetry_multiplicity
_atom_site_calc_flag
_atom_site_refinement_flags
_atom_site_disorder_assembly
_atom_site_disorder_group
La La 0.374250(18) 0.223095(18) 0.19620(4) 0.00871(5) Uani 1 1 d . . .
Fe Fe 0.0000 0.0000 0.00000(13) 0.00976(16) Uani 1 3 d S . .
In In 0.3333 0.6667 0.12295(6) 0.00937(8) Uani 1 3 d S . .
S1 S 0.09607(8) 0.23150(9) 0.25998(14) 0.00923(14) Uani 1 1 d . . .
S2 S 0.51546(9) 0.08166(9) 0.45896(13) 0.00932(14) Uani 1 1 d . . .
S3 S 0.3333 0.6667 0.5020(2) 0.0080(2) Uani 1 3 d S . .

loop_
_atom_site_aniso_label
_atom_site_aniso_U_11
_atom_site_aniso_U_22
_atom_site_aniso_U_33
_atom_site_aniso_U_23
_atom_site_aniso_U_13
_atom_site_aniso_U_12
La 0.00655(7) 0.00833(7) 0.01045(8) 0.00028(8) -0.00065(7) 0.00313(5)
Fe 0.0099(2) 0.0099(2) 0.0096(4) 0.000 0.000 0.00493(10)
In 0.01052(11) 0.01052(11) 0.00707(16) 0.000 0.000 0.00526(5)
S1 0.0073(3) 0.0090(3) 0.0117(4) -0.0011(3) 0.0003(3) 0.0043(3)
S2 0.0082(3) 0.0088(3) 0.0096(4) 0.0008(3) 0.0010(3) 0.0033(3)
S3 0.0086(4) 0.0086(4) 0.0069(6) 0.000 0.000 0.00429(18)

loop_
_atom_type_symbol
_atom_type_description
_atom_type_scat_dispersion_real
_atom_type_scat_dispersion_imag
_atom_type_scat_source
S S 0.1246 0.1234 'International Tables Vol C Tables 4.2.6.8 and 6.1.1.4'
Fe Fe 0.3463 0.8444 'International Tables Vol C Tables 4.2.6.8 and 6.1.1.4'
In In -0.7276 1.3100 'International Tables Vol C Tables 4.2.6.8 and 6.1.1.4'
La La -0.2871 2.4523 'International Tables Vol C Tables 4.2.6.8 and 6.1.1.4'

loop_
_geom_angle_atom_site_label_1
_geom_angle_atom_site_label_2
_geom_angle_atom_site_label_3
_geom_angle
_geom_angle_site_symmetry_1
_geom_angle_site_symmetry_3
S3 La S1 151.81(2) 4_664 .
S3 La S2 78.22(3) 4_664 3_665
S1 La S2 96.47(2) . 3_665
S3 La S1 127.502(17) 4_664 3
S1 La S1 74.64(3) . 3
S2 La S1 137.34(3) 3_665 3
S3 La S2 76.84(2) 4_664 .
S1 La S2 130.31(2) . .
S2 La S2 81.90(3) 3_665 .
S1 La S2 74.01(2) 3 .
S3 La S1 88.70(3) 4_664 5_554
S1 La S1 78.70(2) . 5_554
S2 La S1 142.33(2) 3_665 5_554
S1 La S1 77.92(2) 3 5_554
S2 La S1 129.54(2) . 5_554
S3 La S2 75.678(19) 4_664 6_554
S1 La S2 76.41(2) . 6_554
S2 La S2 71.280(11) 3_665 6_554
S1 La S2 141.05(2) 3 6_554
S2 La S2 144.77(2) . 6_554
S1 La S2 71.28(2) 5_554 6_554
S3 La Fe 132.19(3) 4_664 .
S1 La Fe 46.812(18) . .
S2 La Fe 143.261(18) 3_665 .
S1 La Fe 46.618(17) 3 .
S2 La Fe 120.439(17) . .
S1 La Fe 44.802(19) 5_554 .
S2 La Fe 94.437(16) 6_554 .
S3 La In 71.23(3) 4_664 4_665
S1 La In 122.11(2) . 4_665
S2 La In 41.037(16) 3_665 4_665
S1 La In 108.949(18) 3 4_665
S2 La In 40.954(16) . 4_665
S1 La In 158.951(17) 5_554 4_665
S2 La In 108.341(15) 6_554 4_665
Fe La In 151.875(14) . 4_665
S1 Fe S1 88.26(3) 6_554 5_554
S1 Fe S1 88.26(3) 6_554 4_554
S1 Fe S1 88.26(3) 5_554 4_554
S1 Fe S1 177.79(4) 6_554 3
S1 Fe S1 93.325(15) 5_554 3
S1 Fe S1 93.325(15) 4_554 3
S1 Fe S1 93.326(15) 6_554 .
S1 Fe S1 93.325(15) 5_554 .
S1 Fe S1 177.79(4) 4_554 .
S1 Fe S1 85.05(3) 3 .
S1 Fe S1 93.325(15) 6_554 2
S1 Fe S1 177.79(4) 5_554 2
S1 Fe S1 93.326(15) 4_554 2
S1 Fe S1 85.05(3) 3 2
S1 Fe S1 85.05(3) . 2
S1 Fe La 125.193(17) 6_554 .
S1 Fe La 56.97(2) 5_554 .
S1 Fe La 126.360(18) 4_554 .
S1 Fe La 54.813(17) 3 .
S1 Fe La 53.679(17) . .
S1 Fe La 120.82(3) 2 .
S1 Fe La 126.361(18) 6_554 3
S1 Fe La 125.192(17) 5_554 3
S1 Fe La 56.97(2) 4_554 3
S1 Fe La 53.679(17) 3 3
S1 Fe La 120.82(3) . 3
S1 Fe La 54.814(17) 2 3
La Fe La 108.445(14) . 3
S1 Fe La 56.97(2) 6_554 2
S1 Fe La 126.362(18) 5_554 2
S1 Fe La 125.193(17) 4_554 2
S1 Fe La 120.82(3) 3 2
S1 Fe La 54.814(17) . 2
S1 Fe La 53.678(17) 2 2
La Fe La 108.445(14) . 2
La Fe La 108.445(14) 3 2
S3 In S2 114.89(2) . 5_564
S3 In S2 114.89(2) . 4_664
S2 In S2 103.55(2) 5_564 4_664
S3 In S2 114.89(2) . 6_554
S2 In S2 103.55(2) 5_564 6_554
S2 In S2 103.55(3) 4_664 6_554
S3 In La 136.002(6) . 5_564
S2 In La 52.848(19) 5_564 5_564
S2 In La 50.843(19) 4_664 5_564
S2 In La 109.10(2) 6_554 5_564
S3 In La 136.002(6) . 6_554
S2 In La 50.841(19) 5_564 6_554
S2 In La 109.10(2) 4_664 6_554
S2 In La 52.848(19) 6_554 6_554
La In La 73.965(9) 5_564 6_554
S3 In La 136.002(6) . 4_664
S2 In La 109.10(2) 5_564 4_664
S2 In La 52.847(19) 4_664 4_664
S2 In La 50.843(19) 6_554 4_664
La In La 73.965(9) 5_564 4_664
La In La 73.965(9) 6_554 4_664
Fe S1 Fe 75.18(2) 4 .
Fe S1 La 89.10(2) 4 .
Fe S1 La 79.51(2) . .
Fe S1 La 87.98(2) 4 2
Fe S1 La 78.57(2) . 2
La S1 La 157.90(3) . 2
Fe S1 La 78.23(3) 4 6
Fe S1 La 153.40(4) . 6
La S1 La 101.00(2) . 6
La S1 La 99.83(2) 2 6
In S2 La 88.12(2) 4_665 2_655
In S2 La 86.20(2) 4_665 .
La S2 La 99.64(3) 2_655 .
In S2 La 116.89(3) 4_665 5
La S2 La 150.62(3) 2_655 5
La S2 La 97.31(2) . 5
In S3 La 115.23(3) . 5_565
In S3 La 115.23(3) . 4_665
La S3 La 103.15(3) 5_565 4_665
In S3 La 115.23(3) . 6
La S3 La 103.15(3) 5_565 6
La S3 La 103.15(3) 4_665 6

loop_
_geom_bond_atom_site_label_1
_geom_bond_atom_site_label_2
_geom_bond_distance
_geom_bond_site_symmetry_2
La S3 2.8636(6) 4_664
La S1 2.8888(8) .
La S2 2.8933(8) 3_665
La S1 2.9395(8) 3
La S2 2.9789(8) .
La S1 3.0191(9) 5_554
La S2 3.0935(8) 6_554
La Fe 3.5254(4) .
La In 3.7292(4) 4_665
Fe S1 2.5375(9) 6_554
Fe S1 2.5376(9) 5_554
Fe S1 2.5376(9) 4_554
Fe S1 2.6141(9) 3
Fe S1 2.6141(9) .
Fe S1 2.6141(9) 2
Fe La 3.5254(4) 3
Fe La 3.5254(4) 2
In S3 2.3832(14) .
In S2 2.4497(8) 5_564
In S2 2.4497(8) 4_664
In S2 2.4498(8) 6_554
In La 3.7292(4) 5_564
In La 3.7292(4) 6_554
In La 3.7292(4) 4_664
S1 Fe 2.5375(9) 4
S1 La 2.9396(7) 2
S1 La 3.0191(9) 6
S2 In 2.4497(8) 4_665
S2 La 2.8932(8) 2_655
S2 La 3.0935(8) 5
S3 La 2.8636(6) 5_565
S3 La 2.8636(6) 4_665
S3 La 2.8636(6) 6
